data_8104277
loop_
_publ_author_name
'Takeuchi, Y.'
'Haga, N.'
'Umizu, S.'
'Sato, G.'

_publ_section_title
;
 The derivate structure of silicate garnets in Grandite
;
_journal_name_full 'Zeitschrift fuer Kristallographie (149,1979-)'
_journal_page_first 53
_journal_page_last 99
_journal_volume 158
_journal_year 1982
_chemical_formula_sum 'Al1.332 Ca3 Fe0.668 O12 Si3'
_chemical_name_systematic 'Ca3 (Al1.332 Fe0.668) (Si O4)3'
_space_group_IT_number 70
_symmetry_space_group_name_Hall '-F 2uv 2vw'
_symmetry_space_group_name_H-M 'F d d d :2'
_cell_angle_alpha 90
_cell_angle_beta 90
_cell_angle_gamma 90
_cell_formula_units_Z 16
_cell_length_a 16.839
_cell_length_b 11.923
_cell_length_c 16.875
_cell_volume 3388.017
_citation_journal_id_ASTM ZEKRDZ
_cod_data_source_file Takeuchi_ZEKRDZ_1982_1201.cif
_cod_data_source_block Al1.332Ca3Fe0.668O12Si3
_cod_original_cell_volume 3388.018
_cod_database_code 8104277

loop_
_symmetry_equiv_pos_as_xyz
x,y,z
-x+1/4,-y+1/4,z
x,-y+1/4,-z+1/4
-x+1/4,y,-z+1/4
-x,-y,-z
x-1/4,y-1/4,-z
-x,y-1/4,z-1/4
x-1/4,-y,z-1/4
x,y+1/2,z+1/2
-x+1/4,-y+3/4,z+1/2
x,-y+3/4,-z+3/4
-x+1/4,y+1/2,-z+3/4
-x,-y+1/2,-z+1/2
x-1/4,y+1/4,-z+1/2
-x,y+1/4,z+1/4
x-1/4,-y+1/2,z+1/4
x+1/2,y,z+1/2
-x+3/4,-y+1/4,z+1/2
x+1/2,-y+1/4,-z+3/4
-x+3/4,y,-z+3/4
-x+1/2,-y,-z+1/2
x+1/4,y-1/4,-z+1/2
-x+1/2,y-1/4,z+1/4
x+1/4,-y,z+1/4
x+1/2,y+1/2,z
-x+3/4,-y+3/4,z
x+1/2,-y+3/4,-z+1/4
-x+3/4,y+1/2,-z+1/4
-x+1/2,-y+1/2,-z
x+1/4,y+1/4,-z
-x+1/2,y+1/4,z-1/4
x+1/4,-y+1/2,z-1/4

loop_
_atom_site_label
_atom_site_type_symbol
_atom_site_fract_x
_atom_site_fract_y
_atom_site_fract_z
_atom_site_occupancy
_atom_site_U_iso_or_equiv
O2 O-2 0.3499 0.0392 0.3031 1 0.0
Fe2 Fe+3 0.5 0 0 0.334 0.0
Ca2 Ca+2 0.125 0.125 0.125 1 0.0
Si2 Si+4 0.125 0.3754 0.125 1 0.0
O4 O-2 0.4426 0.4527 0.096 1 0.0
Ca1 Ca+2 0.18758 -0.00031 -0.06255 1 0.0
Fe1 Fe+3 0 0 0 0.334 0.0
O1 O-2 0.3453 0.0462 -0.3067 1 0.0
O6 O-2 0.254 0.8465 0.2928 1 0.0
Al1 Al+3 0 0 0 0.666 0.0
O5 O-2 0.0528 0.4613 0.0993 1 0.0
Al2 Al+3 0.5 0 0 0.666 0.0
O3 O-2 0.0426 0.6519 0.0041 1 0.0
Ca3 Ca+2 0.375 0.375 0.375 1 0.0
Si1 Si+4 0.31288 -0.00074 0.06224 1 0.0
